data_7244717
loop_
_publ_author_name
'Msalmi, Rawia'
'Elleuch, Slim'
'Hamdi, Besma'
'Abd El-Fattah, Wesam'
'Ben Hamadi, Naoufel'
'Na\"ili, Houcine'

_publ_section_title
;
 Organically tuned white-light emission from two zero-dimensional Cd-based
 hybrids
;
_journal_issue 17
_journal_name_full 'RSC Advances'
_journal_page_first 10431
_journal_page_last 10442
_journal_paper_doi 10.1039/D1RA08953F
_journal_volume 12
_journal_year 2022
_chemical_compound_source 'see text'
_chemical_formula_moiety '2(C12 H13 N2 O), Br4 Cd'
_chemical_formula_sum 'C24 H26 Br4 Cd N2 O2'
_chemical_formula_weight 834.50
_space_group_IT_number 14
_space_group_name_Hall '-P 2ybc'
_space_group_name_H-M_alt 'P 1 21/c 1'
_symmetry_cell_setting monoclinic
_symmetry_Int_Tables_number 14
_symmetry_space_group_name_Hall '-P 2ybc'
_symmetry_space_group_name_H-M 'P 1 21/c 1'
_atom_sites_solution_hydrogens geom
_atom_sites_solution_primary direct
_atom_sites_solution_secondary difmap
_audit_update_record
;
2021-11-24 deposited with the CCDC.	2022-03-10 downloaded from the CCDC.
;
_cell_angle_alpha 90
_cell_angle_beta 107.908(6)
_cell_angle_gamma 90
_cell_formula_units_Z 4
_cell_length_a 14.783(4)
_cell_length_b 12.746(2)
_cell_length_c 16.051(3)
_cell_measurement_reflns_used 1102
_cell_measurement_temperature 296(2)
_cell_measurement_theta_max 19.61
_cell_measurement_theta_min 2.87
_cell_volume 2877.9(11)
_computing_cell_refinement 'Bruker SMART'
_computing_data_collection 'Bruker SMART'
_computing_data_reduction 'Bruker SAINT'
_computing_molecular_graphics 'Diamond (Brandenburg, 1999)'
_computing_publication_material 'WinGX (Farrugia, 1999)'
_computing_structure_refinement 'SHELXL-97 (Sheldrick, 1997)'
_computing_structure_solution 'Bruker SHELXTL'
_diffrn_ambient_temperature 296
_diffrn_measured_fraction_theta_full 0.990
_diffrn_measured_fraction_theta_max 0.990
_diffrn_measurement_device_type 'CCD area detector'
_diffrn_measurement_method '\f and \w'
_diffrn_radiation_monochromator graphite
_diffrn_radiation_probe x-ray
_diffrn_radiation_source 'sealed tube'
_diffrn_radiation_type 'Mo K\a'
_diffrn_radiation_wavelength 0.71073
_diffrn_reflns_av_R_equivalents 0.0689
_diffrn_reflns_av_sigmaI/netI 0.0681
_diffrn_reflns_limit_h_max 17
_diffrn_reflns_limit_h_min -17
_diffrn_reflns_limit_k_max 15
_diffrn_reflns_limit_k_min -14
_diffrn_reflns_limit_l_max 19
_diffrn_reflns_limit_l_min -19
_diffrn_reflns_number 21375
_diffrn_reflns_theta_full 25.58
_diffrn_reflns_theta_max 25.58
_diffrn_reflns_theta_min 1.45
_exptl_absorpt_coefficient_mu 6.340
_exptl_absorpt_correction_T_max 0.467
_exptl_absorpt_correction_T_min 0.245
_exptl_absorpt_correction_type multi-scan
_exptl_absorpt_process_details '(Coppens et al., 1965)'
_exptl_crystal_colour Colourless
_exptl_crystal_density_diffrn 1.926
_exptl_crystal_density_meas 1.926
_exptl_crystal_density_method 'Not Measured'
_exptl_crystal_description prism
_exptl_crystal_F_000 1608.0
_exptl_crystal_size_max 0.49
_exptl_crystal_size_mid 0.19
_exptl_crystal_size_min 0.12
_refine_diff_density_max 0.482
_refine_diff_density_min -0.490
_refine_diff_density_rms 0.106
_refine_ls_extinction_coef 0.00042(6)
_refine_ls_extinction_expression Fc^*^=kFc[1+0.001xFc^2^\l^3^/sin(2\q)]^-1/4^
_refine_ls_extinction_method SHELXL
_refine_ls_goodness_of_fit_ref 0.974
_refine_ls_hydrogen_treatment mixed
_refine_ls_matrix_type full
_refine_ls_number_parameters 321
_refine_ls_number_reflns 5338
_refine_ls_number_restraints 0
_refine_ls_restrained_S_all 0.974
_refine_ls_R_factor_all 0.0909
_refine_ls_R_factor_gt 0.0388
_refine_ls_shift/su_max 0.020
_refine_ls_shift/su_mean 0.000
_refine_ls_structure_factor_coef Fsqd
_refine_ls_weighting_details 'calc w=1/[\s^2^(Fo^2^)+(0.0248P)^2^+0.0000P] where P=(Fo^2^+2Fc^2^)/3'
_refine_ls_weighting_scheme calc
_refine_ls_wR_factor_gt 0.0640
_refine_ls_wR_factor_ref 0.0776
_reflns_number_gt 3174
_reflns_number_total 5393
_reflns_threshold_expression >2sigma(I)
_cod_data_source_file d1ra08953f2.cif
_cod_data_source_block dimere
_cod_depositor_comments
;
The following automatic conversions were performed:

data item '_symmetry_cell_setting' value 'Monoclinic' was changed to
'monoclinic' in accordance with the
/home/data/users/saulius/crontab/automatic-downloads/rss-feeds/RSC/lib/dictionaries/cif_core.dic
dictionary named 'cif_core.dic' version 2.4.2 last updated on
2011-04-26.

Automatic conversion script
Id: cif_fix_values 7556 2019-12-06 15:28:31Z antanas 
;
_cod_original_sg_symbol_H-M 'P 21/c'
_cod_database_code 7244717

loop_
_symmetry_equiv_pos_as_xyz
x,y,z
-x,1/2+y,1/2-z
-x,-y,-z
x,1/2-y,1/2+z

loop_
_atom_site_aniso_label
_atom_site_aniso_U_11
_atom_site_aniso_U_22
_atom_site_aniso_U_33
_atom_site_aniso_U_23
_atom_site_aniso_U_13
_atom_site_aniso_U_12
O1 0.041(3) 0.108(4) 0.037(2) -0.015(2) 0.011(2) -0.006(3)
N1 0.053(4) 0.075(4) 0.062(4) -0.016(4) 0.007(3) 0.005(3)
N2 0.046(3) 0.047(3) 0.037(3) 0.000(2) 0.005(3) -0.001(3)
C12 0.035(4) 0.040(4) 0.038(3) 0.002(3) 0.010(3) 0.002(3)
C10 0.043(4) 0.058(4) 0.035(3) 0.000(3) 0.008(3) -0.002(3)
C8 0.041(4) 0.066(4) 0.036(3) -0.011(3) 0.004(3) -0.003(3)
C7 0.038(4) 0.047(4) 0.045(4) -0.010(3) 0.014(3) 0.000(3)
C6 0.034(4) 0.070(5) 0.036(4) -0.011(4) 0.012(3) -0.008(4)
C1 0.034(4) 0.057(4) 0.042(4) -0.006(3) 0.011(3) 0.003(3)
C11 0.041(4) 0.052(4) 0.033(3) -0.004(3) 0.000(3) -0.005(3)
C9 0.054(5) 0.057(4) 0.033(3) -0.008(3) 0.014(3) -0.005(3)
C5 0.073(6) 0.047(4) 0.048(4) 0.000(3) 0.015(4) 0.003(4)
C3 0.066(5) 0.045(4) 0.058(4) -0.016(4) 0.020(4) -0.015(4)
C2 0.051(5) 0.036(4) 0.071(5) -0.010(3) 0.016(4) 0.002(3)
C4 0.049(5) 0.052(4) 0.061(4) -0.020(4) 0.017(4) -0.012(4)
O2 0.047(4) 0.200(6) 0.053(3) 0.047(3) 0.008(3) -0.019(4)
N3 0.062(4) 0.071(4) 0.048(3) -0.003(3) 0.006(3) -0.009(3)
N4 0.053(4) 0.065(3) 0.044(3) -0.006(3) 0.006(3) -0.008(3)
C13 0.049(5) 0.053(4) 0.040(4) -0.001(3) 0.013(3) -0.020(3)
C14 0.082(6) 0.066(5) 0.054(4) -0.001(4) 0.033(5) 0.004(4)
C16 0.045(5) 0.087(5) 0.080(5) 0.030(5) 0.024(4) 0.025(4)
C18 0.053(5) 0.090(5) 0.048(4) 0.011(4) 0.019(4) -0.014(4)
C19 0.036(4) 0.092(5) 0.050(4) 0.007(4) 0.013(4) -0.003(4)
C21 0.054(5) 0.059(4) 0.044(4) 0.005(3) 0.013(4) 0.003(4)
C23 0.045(5) 0.065(4) 0.036(3) -0.001(3) 0.004(3) 0.005(4)
C24 0.040(4) 0.043(4) 0.038(3) -0.006(3) 0.009(3) -0.002(3)
C15 0.043(4) 0.048(4) 0.061(4) -0.001(3) 0.020(4) 0.001(3)
C20 0.041(5) 0.118(6) 0.078(5) 0.050(5) 0.016(4) 0.009(5)
C22 0.051(5) 0.075(5) 0.065(5) 0.029(4) 0.015(4) -0.001(4)
C17 0.065(5) 0.056(4) 0.048(4) -0.017(3) 0.025(4) -0.022(4)
Cd 0.0430(3) 0.0441(3) 0.0393(3) 0.0013(2) 0.0094(2) 0.0005(2)
Br1 0.0574(5) 0.0862(5) 0.0388(4) -0.0037(3) 0.0147(3) -0.0215(4)
Br2 0.0562(5) 0.0468(4) 0.0534(4) 0.0087(3) 0.0135(3) 0.0077(3)
Br3 0.0425(4) 0.0585(4) 0.0426(3) 0.0019(3) 0.0106(3) 0.0020(3)
Br4 0.0527(5) 0.0466(4) 0.0621(4) -0.0085(3) -0.0030(4) -0.0009(3)

loop_
_atom_site_label
_atom_site_type_symbol
_atom_site_thermal_displace_type
_atom_site_fract_x
_atom_site_fract_y
_atom_site_fract_z
_atom_site_occupancy
_atom_site_U_iso_or_equiv
_atom_site_calc_flag
_atom_site_refinement_flags
O1 O Uani 0.0240(3) 0.3090(3) -0.0327(2) 1.000 0.0622(18) . .
N1 N Uani 0.3510(4) 0.3481(4) 0.2508(4) 1.000 0.066(2) . .
N2 N Uani -0.3362(3) 0.2890(3) 0.0078(3) 1.000 0.0451(17) . .
C12 C Uani -0.2409(4) 0.2908(4) -0.0014(3) 1.000 0.038(2) . .
C10 C Uani -0.1634(4) 0.3007(4) 0.0724(4) 1.000 0.046(2) . .
C8 C Uani -0.0742(4) 0.3058(4) 0.0640(4) 1.000 0.049(2) . .
C7 C Uani -0.0622(4) 0.3021(4) -0.0178(4) 1.000 0.043(2) . .
C6 C Uani 0.1050(4) 0.3185(5) 0.0386(4) 1.000 0.046(3) . .
C1 C Uani 0.2694(4) 0.3362(5) 0.1764(4) 1.000 0.044(2) . .
C11 C Uani -0.2301(4) 0.2870(4) -0.0828(3) 1.000 0.045(2) . .
C9 C Uani -0.1401(5) 0.2927(4) -0.0907(4) 1.000 0.048(2) . .
C5 C Uani 0.1433(5) 0.4148(5) 0.0638(4) 1.000 0.057(3) . .
C3 C Uani 0.2258(5) 0.4239(5) 0.1326(4) 1.000 0.056(3) . .
C2 C Uani 0.2301(5) 0.2399(5) 0.1515(4) 1.000 0.053(3) . .
C4 C Uani 0.1489(5) 0.2307(5) 0.0819(4) 1.000 0.054(3) . .
O2 O Uani 0.0582(4) 0.9994(5) 0.1304(3) 1.000 0.102(3) . .
N3 N Uani 0.3630(4) 0.9949(4) 0.4351(3) 1.000 0.063(2) . .
N4 N Uani -0.3157(3) 0.8883(4) 0.0889(3) 1.000 0.0560(19) . .
C13 C Uani 0.2849(5) 1.0010(5) 0.3575(4) 1.000 0.047(3) . .
C14 C Uani 0.2025(6) 1.0497(5) 0.3578(4) 1.000 0.065(3) . .
C16 C Uani 0.1252(5) 1.0468(5) 0.2826(5) 1.000 0.070(3) . .
C18 C Uani 0.1316(5) 0.9965(6) 0.2092(4) 1.000 0.063(3) . .
C19 C Uani -0.0326(5) 0.9701(5) 0.1257(4) 1.000 0.059(3) . .
C21 C Uani -0.1025(5) 1.0154(5) 0.0603(4) 1.000 0.053(3) . .
C23 C Uani -0.1941(5) 0.9859(5) 0.0478(4) 1.000 0.051(2) . .
C24 C Uani -0.2153(4) 0.9123(4) 0.1011(4) 1.000 0.041(2) . .
C15 C Uani 0.2900(5) 0.9528(4) 0.2831(4) 1.000 0.050(2) . .
C20 C Uani -0.0520(5) 0.8946(6) 0.1785(5) 1.000 0.080(3) . .
C22 C Uani -0.1453(5) 0.8662(5) 0.1653(4) 1.000 0.064(3) . .
C17 C Uani 0.2142(5) 0.9516(5) 0.2090(4) 1.000 0.055(3) . .
Cd Cd Uani 0.51431(3) 0.12374(3) 0.16299(3) 1.000 0.0429(2) . .
Br1 Br Uani 0.50293(5) 0.12540(5) 0.31932(4) 1.000 0.0608(3) . .
Br2 Br Uani 0.44414(5) 0.28144(5) 0.06362(4) 1.000 0.0529(3) . .
Br3 Br Uani 0.69425(4) 0.13337(5) 0.18122(4) 1.000 0.0484(2) . .
Br4 Br Uani 0.44228(5) -0.05170(5) 0.09276(4) 1.000 0.0585(3) . .
H10 H Uiso -0.17170 0.30401 0.12745 1.000 0.0558 . .
H1A H Uiso 0.380(3) 0.2892(17) 0.265(4) 1.000 0.0653 . .
H1B H Uiso 0.383(3) 0.4038(19) 0.247(4) 1.000 0.0653 . .
H8 H Uiso -0.02148 0.31166 0.11359 1.000 0.0593 . .
H2A H Uiso -0.33187 0.29205 0.06434 1.000 0.0677 . .
H2B H Uiso -0.36920 0.34388 -0.01995 1.000 0.0677 . .
H2C H Uiso -0.36562 0.23002 -0.01520 1.000 0.0677 . .
H11 H Uiso -0.28291 0.28057 -0.13224 1.000 0.0532 . .
H9 H Uiso -0.13211 0.29012 -0.14589 1.000 0.0571 . .
H5 H Uiso 0.11373 0.47453 0.03455 1.000 0.0683 . .
H3 H Uiso 0.25221 0.48976 0.14937 1.000 0.0673 . .
H2 H Uiso 0.25850 0.18027 0.18187 1.000 0.0641 . .
H4 H Uiso 0.12354 0.16465 0.06401 1.000 0.0651 . .
H3A H Uiso 0.41331 0.96093 0.43517 1.000 0.0754 . .
H3B H Uiso 0.36017 1.02520 0.48207 1.000 0.0754 . .
H4A H Uiso -0.355(3) 0.939(2) 0.062(2) 1.000 0.0816 . .
H4B H Uiso -0.323(4) 0.877(3) 0.1412(14) 1.000 0.0816 . .
H4C H Uiso -0.330(4) 0.8298(16) 0.057(2) 1.000 0.0816 . .
H14 H Uiso 0.19844 1.08402 0.40772 1.000 0.0776 . .
H16 H Uiso 0.06862 1.07923 0.28184 1.000 0.0832 . .
H21 H Uiso -0.08811 1.06593 0.02455 1.000 0.0631 . .
H23 H Uiso -0.24263 1.01580 0.00270 1.000 0.0606 . .
H15 H Uiso 0.34630 0.92019 0.28315 1.000 0.0593 . .
H20 H Uiso -0.00316 0.86304 0.22231 1.000 0.0956 . .
H22 H Uiso -0.16009 0.81542 0.20060 1.000 0.0768 . .
H17 H Uiso 0.21922 0.91985 0.15845 1.000 0.0653 . .

loop_
_atom_type_symbol
_atom_type_description
_atom_type_scat_dispersion_real
_atom_type_scat_dispersion_imag
_atom_type_scat_source
O O 0.0106 0.0060 'International Tables Vol C Tables 4.2.6.8 and 6.1.1.4'
N N 0.0061 0.0033 'International Tables Vol C Tables 4.2.6.8 and 6.1.1.4'
Cd Cd -0.8075 1.2024 'International Tables Vol C Tables 4.2.6.8 and 6.1.1.4'
Br Br -0.2901 2.4595 'International Tables Vol C Tables 4.2.6.8 and 6.1.1.4'
H H 0.0000 0.0000 'International Tables Vol C Tables 4.2.6.8 and 6.1.1.4'
C C 0.0033 0.0016 'International Tables Vol C Tables 4.2.6.8 and 6.1.1.4'

loop_
_geom_angle_atom_site_label_1
_geom_angle_atom_site_label_2
_geom_angle_atom_site_label_3
_geom_angle
_geom_angle_site_symmetry_1
_geom_angle_site_symmetry_2
_geom_angle_site_symmetry_3
_geom_angle_publ_flag
Br1 Cd Br4 106.97(3) . . . yes
Br2 Cd Br3 103.71(3) . . . yes
Br2 Cd Br4 111.82(3) . . . yes
Br3 Cd Br4 111.22(3) . . . yes
Br1 Cd Br2 117.63(3) . . . yes
Br1 Cd Br3 105.26(3) . . . yes
C7 O1 C6 118.4(4) . . . yes
C18 O2 C19 121.3(5) . . . yes
C1 N1 H1B 112(4) . . . no
C1 N1 H1A 111(3) . . . no
H1A N1 H1B 120(4) . . . no
C12 N2 H2C 109.56 . . . no
H2A N2 H2B 109.40 . . . no
C12 N2 H2B 109.53 . . . no
H2B N2 H2C 109.49 . . . no
H2A N2 H2C 109.41 . . . no
C12 N2 H2A 109.44 . . . no
C13 N3 H3B 120.02 . . . no
H3A N3 H3B 120.02 . . . no
C13 N3 H3A 119.96 . . . no
H4A N4 H4C 109(3) . . . no
H4A N4 H4B 109(4) . . . no
C24 N4 H4A 113(3) . . . no
H4B N4 H4C 109(3) . . . no
C24 N4 H4C 108(4) . . . no
C24 N4 H4B 109(4) . . . no
N2 C12 C11 119.8(5) . . . yes
C10 C12 C11 121.0(6) . . . no
N2 C12 C10 119.2(5) . . . yes
C12 C10 C8 119.5(6) . . . no
C10 C8 C7 120.2(6) . . . no
C8 C7 C9 119.7(6) . . . no
O1 C7 C9 116.0(5) . . . yes
O1 C7 C8 124.3(5) . . . yes
O1 C6 C5 120.0(6) . . . yes
C5 C6 C4 119.8(6) . . . no
O1 C6 C4 120.1(6) . . . yes
C3 C1 C2 119.5(6) . . . no
N1 C1 C2 121.2(6) . . . yes
N1 C1 C3 119.2(6) . . . yes
C12 C11 C9 119.1(5) . . . no
C7 C9 C11 120.5(6) . . . no
C6 C5 C3 120.0(6) . . . no
C1 C3 C5 120.3(6) . . . no
C1 C2 C4 120.2(6) . . . no
C6 C4 C2 120.2(6) . . . no
C8 C10 H10 120.30 . . . no
C12 C10 H10 120.24 . . . no
C7 C8 H8 119.90 . . . no
C10 C8 H8 119.94 . . . no
C9 C11 H11 120.50 . . . no
C12 C11 H11 120.35 . . . no
C11 C9 H9 119.70 . . . no
C7 C9 H9 119.78 . . . no
C3 C5 H5 119.96 . . . no
C6 C5 H5 120.04 . . . no
C1 C3 H3 119.87 . . . no
C5 C3 H3 119.88 . . . no
C4 C2 H2 119.88 . . . no
C1 C2 H2 119.91 . . . no
C2 C4 H4 119.86 . . . no
C6 C4 H4 119.95 . . . no
N3 C13 C14 120.5(6) . . . yes
N3 C13 C15 119.7(6) . . . yes
C14 C13 C15 119.7(6) . . . no
C13 C14 C16 118.8(6) . . . no
C14 C16 C18 120.4(7) . . . no
O2 C18 C16 121.9(7) . . . yes
O2 C18 C17 117.6(6) . . . yes
C16 C18 C17 120.2(6) . . . no
O2 C19 C21 115.2(6) . . . yes
O2 C19 C20 123.0(6) . . . yes
C21 C19 C20 121.6(7) . . . no
C19 C21 C23 119.0(6) . . . no
C21 C23 C24 120.4(6) . . . no
N4 C24 C23 118.4(5) . . . yes
N4 C24 C22 121.2(5) . . . yes
C23 C24 C22 120.4(6) . . . no
C13 C15 C17 121.2(7) . . . no
C19 C20 C22 118.7(7) . . . no
C24 C22 C20 119.9(6) . . . no
C18 C17 C15 119.7(6) . . . no
C13 C14 H14 120.61 . . . no
C16 C14 H14 120.58 . . . no
C14 C16 H16 119.85 . . . no
C18 C16 H16 119.77 . . . no
C23 C21 H21 120.47 . . . no
C19 C21 H21 120.57 . . . no
C21 C23 H23 119.77 . . . no
C24 C23 H23 119.81 . . . no
C13 C15 H15 119.36 . . . no
C17 C15 H15 119.47 . . . no
C22 C20 H20 120.68 . . . no
C19 C20 H20 120.67 . . . no
C24 C22 H22 119.98 . . . no
C20 C22 H22 120.08 . . . no
C15 C17 H17 120.16 . . . no
C18 C17 H17 120.11 . . . no

loop_
_geom_bond_atom_site_label_1
_geom_bond_atom_site_label_2
_geom_bond_distance
_geom_bond_site_symmetry_1
_geom_bond_site_symmetry_2
_geom_bond_publ_flag
Cd Br4 2.5820(10) . . yes
Cd Br3 2.5880(10) . . yes
Cd Br1 2.5661(10) . . yes
Cd Br2 2.5774(10) . . yes
O1 C6 1.384(7) . . yes
O1 C7 1.370(8) . . yes
O2 C18 1.391(8) . . yes
O2 C19 1.373(10) . . yes
N1 C1 1.421(9) . . yes
N2 C12 1.461(8) . . yes
N1 H1B 0.87(4) . . no
N1 H1A 0.86(3) . . no
N2 H2C 0.8899 . . no
N2 H2B 0.8900 . . no
N2 H2A 0.8908 . . no
N3 C13 1.416(8) . . yes
N4 C24 1.468(8) . . yes
N3 H3A 0.8603 . . no
N3 H3B 0.8595 . . no
N4 H4B 0.89(3) . . no
N4 H4C 0.89(2) . . no
N4 H4A 0.89(3) . . no
C12 C10 1.377(8) . . no
C12 C11 1.365(7) . . no
C10 C8 1.368(9) . . no
C8 C7 1.379(9) . . no
C7 C9 1.372(9) . . no
C6 C5 1.360(9) . . no
C6 C4 1.371(9) . . no
C1 C3 1.371(9) . . no
C1 C2 1.364(9) . . no
C11 C9 1.377(10) . . no
C5 C3 1.376(10) . . no
C2 C4 1.370(10) . . no
C10 H10 0.9297 . . no
C8 H8 0.9301 . . no
C11 H11 0.9300 . . no
C9 H9 0.9296 . . no
C5 H5 0.9300 . . no
C3 H3 0.9300 . . no
C2 H2 0.9304 . . no
C4 H4 0.9303 . . no
C13 C15 1.365(9) . . no
C13 C14 1.368(11) . . no
C14 C16 1.384(11) . . no
C16 C18 1.370(10) . . no
C18 C17 1.349(11) . . no
C19 C21 1.355(9) . . no
C19 C20 1.370(10) . . no
C21 C23 1.359(11) . . no
C23 C24 1.369(9) . . no
C24 C22 1.350(9) . . no
C15 C17 1.360(9) . . no
C20 C22 1.378(11) . . no
C14 H14 0.9309 . . no
C16 H16 0.9297 . . no
C21 H21 0.9297 . . no
C23 H23 0.9298 . . no
C15 H15 0.9301 . . no
C20 H20 0.9302 . . no
C22 H22 0.9295 . . no
C17 H17 0.9299 . . no

loop_
_geom_contact_atom_site_label_1
_geom_contact_atom_site_label_2
_geom_contact_distance
_geom_contact_site_symmetry_1
_geom_contact_site_symmetry_2
_geom_contact_publ_flag
Cd N4 4.206(5) . 3_565 no
Cd N1 4.065(6) . 2_645 no
Cd Br4 4.4414(14) . 3_655 no
Cd H2A 3.8072 . 1_655 no
Cd H4C 3.78(4) . 3_565 no
Cd H1B 3.30(4) . 2_645 no
Cd H4A 3.72(4) . 1_645 no
Cd H4A 3.74(3) . 3_565 no
Cd H1A 3.62(4) . . no
Br1 N1 3.577(6) . . no
Br1 N3 3.587(6) . 1_545 no
Br1 C15 3.736(7) . 1_545 no
Br1 N2 3.402(5) . 4_655 no
Br2 N4 3.379(5) . 3_565 no
Br2 N3 3.507(5) . 4_564 no
Br2 C1 3.649(6) . . no
Br3 N4 3.441(5) . 1_645 no
Br3 C23 3.608(7) . 1_645 no
Br3 C11 3.745(5) . 4_655 no
Br3 N2 3.334(4) . 1_655 no
Br3 C24 3.527(6) . 1_645 no
Br4 Cd 4.4414(14) . 3_655 no
Br4 N2 3.558(4) . 3_555 no
Br4 N1 3.543(6) . 2_645 no
Br1 H2B 2.7172 . 4_655 no
Br1 H1A 2.73(4) . . no
Br1 H11 3.2481 . 4_655 no
Br2 H3A 3.1064 . 2_645 no
Br2 H4C 2.57(3) . 3_565 no
Br2 H3B 2.8860 . 4_564 no
Br3 H2A 2.7044 . 1_655 no
Br3 H3 3.1698 . 2_645 no
Br3 H2C 3.2442 . 1_655 no
Br3 H10 3.2333 . 1_655 no
Br3 H11 3.1081 . 4_655 no
Br3 H4A 3.08(3) . 1_645 no
Br4 H1B 3.09(6) . 2_645 no
Br4 H4A 3.19(5) . 1_645 no
Br4 H2C 2.6707 . 3_555 no
Br4 H4A 2.82(3) . 3_565 no
Br4 H23 2.9132 . 3_565 no
O2 C21 3.327(8) . 3_575 no
O2 H21 2.7840 . 3_575 no
O2 H4 2.6717 . 1_565 no
N1 N4 2.825(8) . 2_545 no
N1 Cd 4.065(6) . 2_655 no
N1 Br1 3.577(6) . . no
N1 Br4 3.543(6) . 2_655 no
N2 N3 2.847(7) . 2_545 no
N2 Br1 3.402(5) . 4_454 no
N2 Br3 3.334(4) . 1_455 no
N2 Br4 3.558(4) . 3_555 no
N2 C13 3.397(8) . 2_545 no
N3 N2 2.847(7) . 2_555 no
N3 Br1 3.587(6) . 1_565 no
N3 Br2 3.507(5) . 4_565 no
N4 Br2 3.379(5) . 3_565 no
N4 N1 2.825(8) . 2_555 no
N4 Cd 4.206(5) . 3_565 no
N4 Br3 3.441(5) . 1_465 no
N1 H4B 1.94(4) . 2_545 no
N2 H3A 2.7534 . 2_545 no
N3 H2B 2.3434 . 2_555 no
N3 H2A 2.6267 . 2_555 no
C10 C14 3.473(8) . 2_545 no
C10 C13 3.500(9) . 2_545 no
C8 C5 3.504(10) . . no
C8 C4 3.361(10) . . no
C1 Br2 3.649(6) . . no
C1 C22 3.583(9) . 2_545 no
C11 Br3 3.745(5) . 4_454 no
C5 C8 3.504(10) . . no
C13 N2 3.397(8) . 2_555 no
C13 C10 3.500(9) . 2_555 no
C14 C10 3.473(8) . 2_555 no
C16 C20 3.275(11) . . no
C21 O2 3.327(8) . 3_575 no
C23 Br3 3.608(7) . 1_465 no
C24 Br3 3.527(6) . 1_465 no
C15 Br1 3.736(7) . 1_565 no
C20 C16 3.275(11) . . no
C22 C1 3.583(9) . 2_555 no
C4 C8 3.361(10) . . no
C7 H5 2.9381 . 3_565 no
C6 H8 2.5172 . . no
C1 H22 2.9225 . 2_545 no
C1 H4B 2.84(2) . 2_545 no
C11 H17 2.9277 . 3_565 no
C11 H3 3.0216 . 3_565 no
C9 H17 3.0179 . 3_565 no
C9 H5 3.0904 . 3_565 no
C5 H14 2.8630 . 4_564 no
C5 H8 3.0819 . . no
C13 H2A 2.9349 . 2_555 no
C13 H10 3.0678 . 2_555 no
C16 H20 2.9822 . . no
C18 H20 2.6766 . . no
C19 H16 2.8546 . . no
C21 H4 2.9938 . 3_565 no
C23 H4 3.0236 . 3_565 no
C17 H2 3.0478 . 1_565 no
C2 H22 3.0239 . 2_545 no
C4 H8 2.9078 . . no
H10 C13 3.0678 . 2_545 no
H10 Br3 3.2333 . 1_455 no
H10 H2A 2.2761 . . no
H1A Br1 2.73(4) . . no
H1A Cd 3.62(4) . . no
H1A H2 2.3367 . . no
H1A H4B 2.24(6) . 2_545 no
H1B H3 2.3518 . . no
H1B Br4 3.09(6) . 2_655 no
H1B H4B 2.26(7) . 2_545 no
H1B Cd 3.30(4) . 2_655 no
H8 C4 2.9078 . . no
H8 C6 2.5172 . . no
H8 C5 3.0819 . . no
H2A C13 2.9349 . 2_545 no
H2A N3 2.6267 . 2_545 no
H2A Cd 3.8072 . 1_455 no
H2A H3A 2.4675 . 2_545 no
H2A H10 2.2761 . . no
H2A Br3 2.7044 . 1_455 no
H2B H3A 2.2469 . 2_545 no
H2B H3B 2.3830 . 2_545 no
H2B N3 2.3434 . 2_545 no
H2B Br1 2.7172 . 4_454 no
H2C Br4 2.6707 . 3_555 no
H2C Br3 3.2442 . 1_455 no
H3A H2A 2.4675 . 2_555 no
H3A H2B 2.2469 . 2_555 no
H3A N2 2.7534 . 2_555 no
H3A H15 2.3913 . . no
H3A Br2 3.1064 . 2_655 no
H3B H14 2.4388 . . no
H3B H2B 2.3830 . 2_555 no
H3B Br2 2.8860 . 4_565 no
H11 Br1 3.2481 . 4_454 no
H11 Br3 3.1081 . 4_454 no
H4A Cd 3.72(4) . 1_465 no
H4A Br4 2.82(3) . 3_565 no
H4A Cd 3.74(3) . 3_565 no
H4A Br3 3.08(3) . 1_465 no
H4A Br4 3.19(5) . 1_465 no
H4A H23 2.3656 . . no
H4B N1 1.94(4) . 2_555 no
H4B H1B 2.26(7) . 2_555 no
H4B C1 2.84(2) . 2_555 no
H4B H22 2.4316 . . no
H4B H1A 2.24(7) . 2_555 no
H4C Br2 2.57(4) . 3_565 no
H4C Cd 3.78(4) . 3_565 no
H5 C9 3.0904 . 3_565 no
H5 C7 2.9381 . 3_565 no
H3 H1B 2.3518 . . no
H3 Br3 3.1698 . 2_655 no
H3 C11 3.0216 . 3_565 no
H14 C5 2.8630 . 4_565 no
H14 H3B 2.4388 . . no
H16 C19 2.8546 . . no
H21 O2 2.7840 . 3_575 no
H23 Br4 2.9132 . 3_565 no
H23 H4A 2.3656 . . no
H15 H3A 2.3913 . . no
H20 C16 2.9822 . . no
H20 C18 2.6766 . . no
H22 C2 3.0239 . 2_555 no
H22 C1 2.9225 . 2_555 no
H22 H4B 2.4316 . . no
H17 C11 2.9277 . 3_565 no
H17 C9 3.0179 . 3_565 no
H2 H1A 2.3367 . . no
H2 C17 3.0478 . 1_545 no
H4 C21 2.9938 . 3_565 no
H4 C23 3.0236 . 3_565 no
H4 O2 2.6717 . 1_545 no

loop_
_geom_hbond_atom_site_label_D
_geom_hbond_atom_site_label_H
_geom_hbond_atom_site_label_A
_geom_hbond_distance_DH
_geom_hbond_distance_HA
_geom_hbond_distance_DA
_geom_hbond_angle_DHA
_geom_hbond_site_symmetry_A
_geom_hbond_publ_flag
N1 H1A Br1 0.86(3) 2.73(4) 3.577(6) 169(3) . yes
N2 H2A Br3 0.8900 2.7000 3.334(4) 129.00 1_455 yes
N2 H2B N3 0.8900 2.3400 2.847(7) 116.00 2_545 yes
N2 H2B Br1 0.8900 2.7200 3.402(5) 135.00 4_454 yes
N2 H2C Br4 0.8900 2.6700 3.558(4) 175.00 3_555 yes
N3 H3B Br2 0.8600 2.8900 3.507(5) 131.00 4_565 yes
N4 H4A Br4 0.89(3) 2.82(3) 3.604(5) 149(3) 3_565 yes
N4 H4B N1 0.89(3) 1.94(4) 2.825(8) 175(5) 2_555 yes
N4 H4C Br2 0.89(2) 2.57(4) 3.379(5) 151(4) 3_565 yes
C23 H23 Br4 0.9300 2.9100 3.763(7) 153.00 3_565 yes

loop_
_geom_torsion_atom_site_label_1
_geom_torsion_atom_site_label_2
_geom_torsion_atom_site_label_3
_geom_torsion_atom_site_label_4
_geom_torsion
_geom_torsion_site_symmetry_1
_geom_torsion_site_symmetry_2
_geom_torsion_site_symmetry_3
_geom_torsion_site_symmetry_4
_geom_torsion_publ_flag
C6 O1 C7 C8 1.2(8) . . . . no
C6 O1 C7 C9 -179.9(5) . . . . no
C7 O1 C6 C5 -97.0(7) . . . . no
C7 O1 C6 C4 85.5(7) . . . . no
C18 O2 C19 C20 -31.6(10) . . . . no
C18 O2 C19 C21 153.2(7) . . . . no
C19 O2 C18 C16 -54.2(10) . . . . no
C19 O2 C18 C17 132.8(7) . . . . no
N2 C12 C10 C8 -177.9(5) . . . . no
C11 C12 C10 C8 -0.6(8) . . . . no
C10 C12 C11 C9 0.3(8) . . . . no
N2 C12 C11 C9 177.6(4) . . . . no
C12 C10 C8 C7 0.6(8) . . . . no
C10 C8 C7 C9 -0.4(8) . . . . no
C10 C8 C7 O1 178.5(5) . . . . no
C8 C7 C9 C11 0.0(8) . . . . no
O1 C7 C9 C11 -178.9(5) . . . . no
C4 C6 C5 C3 -0.1(10) . . . . no
O1 C6 C5 C3 -177.6(6) . . . . no
C5 C6 C4 C2 1.3(10) . . . . no
O1 C6 C4 C2 178.8(6) . . . . no
N1 C1 C3 C5 -175.9(6) . . . . no
N1 C1 C2 C4 177.0(6) . . . . no
C2 C1 C3 C5 -0.3(10) . . . . no
C3 C1 C2 C4 1.6(10) . . . . no
C12 C11 C9 C7 0.0(8) . . . . no
C6 C5 C3 C1 -0.4(11) . . . . no
C1 C2 C4 C6 -2.1(11) . . . . no
C15 C13 C14 C16 1.4(10) . . . . no
N3 C13 C14 C16 -174.9(6) . . . . no
N3 C13 C15 C17 175.9(6) . . . . no
C14 C13 C15 C17 -0.4(10) . . . . no
C13 C14 C16 C18 -0.4(10) . . . . no
C14 C16 C18 C17 -1.7(11) . . . . no
C14 C16 C18 O2 -174.6(7) . . . . no
C16 C18 C17 C15 2.6(11) . . . . no
O2 C18 C17 C15 175.8(6) . . . . no
O2 C19 C20 C22 -176.2(6) . . . . no
O2 C19 C21 C23 176.1(6) . . . . no
C20 C19 C21 C23 0.9(10) . . . . no
C21 C19 C20 C22 -1.3(11) . . . . no
C19 C21 C23 C24 0.6(10) . . . . no
C21 C23 C24 N4 175.9(6) . . . . no
C21 C23 C24 C22 -1.7(9) . . . . no
N4 C24 C22 C20 -176.3(6) . . . . no
C23 C24 C22 C20 1.2(10) . . . . no
C13 C15 C17 C18 -1.6(10) . . . . no
C19 C20 C22 C24 0.3(10) . . . . no
